data_4027722
loop_
_publ_author_name
'Dipankar Dhara'
'Krishnanka S. Gayen'
'Saikat Khamarui'
'Palash Pandit'
'Sukla Ghosh'
'Dilip K. Maiti'

_publ_section_title
;
 CeCl3.7H2O Catalyzed C-C and C-N Bond-Forming Cascade Cyclization with
 Subsequent Side-Chain Functionalization and Rearrangement: A Domino
 Approach to Pentasubstituted Pyrrole Analogues
;
_journal_name_full 'Journal of Organic Chemistry'
_journal_page_first 10441
_journal_page_last 10449
_journal_paper_doi 10.1021/jo301796r
_journal_volume 77
_journal_year 2012
_chemical_formula_sum 'C22 H27 N O5'
_chemical_formula_weight 385.45
_chemical_name_systematic
; 
 ? 
;
_space_group_IT_number 19
_symmetry_cell_setting orthorhombic
_symmetry_space_group_name_Hall 'P 2ac 2ab'
_symmetry_space_group_name_H-M 'P 21 21 21'
_atom_sites_solution_hydrogens geom
_atom_sites_solution_primary direct
_atom_sites_solution_secondary difmap
_audit_creation_method SHELXL-97
_cell_angle_alpha 90.00
_cell_angle_beta 90.00
_cell_angle_gamma 90.00
_cell_formula_units_Z 4
_cell_length_a 9.623(9)
_cell_length_b 21.48(2)
_cell_length_c 10.161(9)
_cell_measurement_temperature 296(2)
_cell_measurement_theta_max 25.43
_cell_measurement_theta_min 2.22
_cell_volume 2100(3)
_computing_cell_refinement 'Bruker SMART'
_computing_data_collection 'Bruker SMART'
_computing_data_reduction 'Bruker SAINT'
_computing_molecular_graphics 'Bruker SHELXTL'
_computing_publication_material 'Bruker SHELXTL'
_computing_structure_refinement 'SHELXL-97 (Sheldrick, 1997)'
_computing_structure_solution 'SHELXS-97 (Sheldrick, 1990)'
_diffrn_ambient_temperature 296(2)
_diffrn_measured_fraction_theta_full 0.943
_diffrn_measured_fraction_theta_max 0.943
_diffrn_measurement_device_type 'Bruker APEX-II CCD'
_diffrn_measurement_method 'Fast Fourier Transform'
_diffrn_radiation_monochromator graphite
_diffrn_radiation_source 'fine-focus sealed tube'
_diffrn_radiation_type MoK\a
_diffrn_radiation_wavelength 0.71073
_diffrn_reflns_av_R_equivalents 0.1955
_diffrn_reflns_av_sigmaI/netI 0.1019
_diffrn_reflns_limit_h_max 12
_diffrn_reflns_limit_h_min -11
_diffrn_reflns_limit_k_max 26
_diffrn_reflns_limit_k_min -26
_diffrn_reflns_limit_l_max 12
_diffrn_reflns_limit_l_min -12
_diffrn_reflns_number 14893
_diffrn_reflns_theta_full 26.52
_diffrn_reflns_theta_max 26.52
_diffrn_reflns_theta_min 1.90
_exptl_absorpt_coefficient_mu 0.086
_exptl_absorpt_correction_T_max 0.9788
_exptl_absorpt_correction_T_min 0.9304
_exptl_crystal_colour colourless
_exptl_crystal_density_diffrn 1.219
_exptl_crystal_description hexagonal
_exptl_crystal_F_000 824
_exptl_crystal_size_max 0.85
_exptl_crystal_size_mid 0.58
_exptl_crystal_size_min 0.25
_refine_diff_density_max 0.320
_refine_diff_density_min -0.239
_refine_diff_density_rms 0.053
_refine_ls_abs_structure_details 'Flack H D (1983), Acta Cryst. A39, 876-881'
_refine_ls_abs_structure_Flack 3.5(15)
_refine_ls_extinction_method none
_refine_ls_goodness_of_fit_ref 1.024
_refine_ls_hydrogen_treatment mixed
_refine_ls_matrix_type full
_refine_ls_number_parameters 272
_refine_ls_number_reflns 3990
_refine_ls_number_restraints 0
_refine_ls_restrained_S_all 1.024
_refine_ls_R_factor_all 0.0701
_refine_ls_R_factor_gt 0.0614
_refine_ls_shift/su_max 0.000
_refine_ls_shift/su_mean 0.000
_refine_ls_structure_factor_coef Fsqd
_refine_ls_weighting_details 'calc w=1/[\s^2^(Fo^2^)+(0.1000P)^2^+0.0000P] where P=(Fo^2^+2Fc^2^)/3'
_refine_ls_weighting_scheme calc
_refine_ls_wR_factor_gt 0.1639
_refine_ls_wR_factor_ref 0.1738
_reflns_number_gt 3304
_reflns_number_total 3990
_reflns_threshold_expression >2sigma(I)
_cod_data_source_file jo301796r_si_001_3.cif
_cod_data_source_block kg
_cod_database_code 4027722

loop_
_symmetry_equiv_pos_as_xyz
'x, y, z'
'x+1/2, -y+1/2, -z'
'-x, y+1/2, -z+1/2'
'-x+1/2, -y, z+1/2'

loop_
_atom_site_label
_atom_site_type_symbol
_atom_site_fract_x
_atom_site_fract_y
_atom_site_fract_z
_atom_site_U_iso_or_equiv
_atom_site_adp_type
_atom_site_occupancy
_atom_site_symmetry_multiplicity
_atom_site_calc_flag
_atom_site_refinement_flags
C1 C 1.0153(2) 0.14295(11) 0.4231(2) 0.0475(5) Uani 1 1 d .
N1 N 0.88828(18) 0.16999(8) 0.39911(18) 0.0434(4) Uani 1 1 d .
O1 O 1.09934(18) 0.16450(10) 0.50063(19) 0.0642(5) Uani 1 1 d .
C2 C 1.0276(2) 0.08539(11) 0.3396(2) 0.0495(5) Uani 1 1 d .
O2 O 0.7287(3) 0.03563(13) 0.1266(3) 0.1120(11) Uani 1 1 d .
C3 C 1.0565(4) 0.02794(15) 0.4291(4) 0.0796(9) Uani 1 1 d .
H3A H 1.0194 0.0350 0.5166 0.095 Uiso 1 1 calc R
H3B H 1.0129 -0.0089 0.3926 0.095 Uiso 1 1 calc R
O3 O 0.9435(2) -0.00084(10) 0.1396(2) 0.0746(6) Uani 1 1 d .
C4 C 1.2067(5) 0.0198(3) 0.4350(7) 0.1249(18) Uani 1 1 d .
H4A H 1.267(6) 0.059(3) 0.508(6) 0.151(19) Uiso 1 1 d .
O4 O 0.8895(3) 0.26266(11) 0.68399(19) 0.0830(6) Uani 1 1 d .
C5 C 1.2554(7) 0.0408(6) 0.3094(7) 0.181(4) Uani 1 1 d .
H5 H 1.327(6) 0.051(3) 0.301(6) 0.122(17) Uiso 1 1 d .
H5A H 1.264(8) 0.009(3) 0.246(7) 0.15(2) Uiso 1 1 d .
O5 O 0.8156(3) 0.16498(9) 0.65397(19) 0.0749(6) Uani 1 1 d .
C6 C 1.1593(3) 0.09004(14) 0.2513(3) 0.0691(8) Uani 1 1 d .
H8A H 1.1374 0.0809 0.1602 0.083 Uiso 1 1 calc R
H6B H 1.2007 0.1311 0.2566 0.083 Uiso 1 1 calc R
C7 C 0.8899(2) 0.08519(10) 0.2679(2) 0.0483(5) Uani 1 1 d .
H7A H 1.251(4) -0.0239(17) 0.482(4) 0.088(10) Uiso 1 1 d .
C8 C 0.8133(2) 0.13514(10) 0.3055(2) 0.0453(5) Uani 1 1 d .
C9 C 0.8423(3) 0.03947(12) 0.1723(3) 0.0623(6) Uani 1 1 d .
C10 C 0.9077(4) -0.04796(17) 0.0452(5) 0.0946(12) Uani 1 1 d .
H10A H 0.8130 -0.0606 0.0584 0.142 Uiso 1 1 calc R
H10B H 0.9678 -0.0832 0.0562 0.142 Uiso 1 1 calc R
H10C H 0.9182 -0.0316 -0.0421 0.142 Uiso 1 1 calc R
C11 C 0.8446(2) 0.22728(10) 0.4636(2) 0.0462(5) Uani 1 1 d .
H11 H 0.7465 0.2339 0.4419 0.055 Uiso 1 1 calc R
C12 C 0.8548(3) 0.22049(12) 0.6134(2) 0.0542(6) Uani 1 1 d .
C13 C 0.6750(2) 0.15637(14) 0.2617(3) 0.0621(7) Uani 1 1 d .
H13A H 0.6394 0.1281 0.1968 0.093 Uiso 1 1 calc R
H13B H 0.6826 0.1973 0.2242 0.093 Uiso 1 1 calc R
H13C H 0.6130 0.1576 0.3357 0.093 Uiso 1 1 calc R
C14 C 0.9250(3) 0.28459(12) 0.4165(3) 0.0543(6) Uani 1 1 d .
H14A H 0.8906 0.3212 0.4621 0.065 Uiso 1 1 calc R
H14B H 1.0224 0.2797 0.4386 0.065 Uiso 1 1 calc R
C15 C 0.9111(3) 0.29430(11) 0.2706(2) 0.0521(5) Uani 1 1 d .
C16 C 1.0017(3) 0.26735(15) 0.1832(3) 0.0677(7) Uani 1 1 d .
H16 H 1.0747 0.2433 0.2151 0.081 Uiso 1 1 calc R
C17 C 0.9870(4) 0.27508(17) 0.0489(3) 0.0846(10) Uani 1 1 d .
H17 H 1.0484 0.2557 -0.0087 0.102 Uiso 1 1 calc R
C18 C 0.8818(4) 0.31142(16) 0.0011(3) 0.0818(9) Uani 1 1 d .
H18 H 0.8731 0.3176 -0.0891 0.098 Uiso 1 1 calc R
C19 C 0.7900(4) 0.33843(17) 0.0849(3) 0.0804(8) Uani 1 1 d .
H19 H 0.7175 0.3624 0.0519 0.096 Uiso 1 1 calc R
C20 C 0.8042(3) 0.33023(14) 0.2205(3) 0.0683(7) Uani 1 1 d .
H20 H 0.7414 0.3491 0.2775 0.082 Uiso 1 1 calc R
C21 C 0.8266(6) 0.1512(2) 0.7944(3) 0.1080(14) Uani 1 1 d .
H21A H 0.8609 0.1876 0.8407 0.130 Uiso 1 1 calc R
H21B H 0.7355 0.1411 0.8293 0.130 Uiso 1 1 calc R
C22 C 0.9179(10) 0.1007(3) 0.8152(6) 0.176(3) Uani 1 1 d .
H22A H 0.8854 0.0651 0.7671 0.264 Uiso 1 1 calc R
H22B H 0.9211 0.0909 0.9074 0.264 Uiso 1 1 calc R
H22C H 1.0093 0.1117 0.7853 0.264 Uiso 1 1 calc R

loop_
_atom_site_aniso_label
_atom_site_aniso_U_11
_atom_site_aniso_U_22
_atom_site_aniso_U_33
_atom_site_aniso_U_23
_atom_site_aniso_U_13
_atom_site_aniso_U_12
C1 0.0482(11) 0.0568(13) 0.0376(11) 0.0011(9) -0.0031(9) -0.0052(9)
N1 0.0489(9) 0.0475(9) 0.0339(9) -0.0038(7) -0.0034(7) -0.0004(7)
O1 0.0585(9) 0.0782(12) 0.0559(11) -0.0095(9) -0.0170(9) 0.0005(9)
C2 0.0534(12) 0.0487(12) 0.0465(12) 0.0010(10) 0.0012(10) 0.0012(9)
O2 0.0780(14) 0.1129(19) 0.145(3) -0.072(2) -0.0353(15) 0.0038(13)
C3 0.103(2) 0.0641(17) 0.072(2) 0.0150(15) -0.0156(17) 0.0032(15)
O3 0.0796(11) 0.0605(11) 0.0838(16) -0.0270(11) 0.0032(10) -0.0026(9)
C4 0.116(3) 0.121(4) 0.138(5) 0.035(3) -0.029(3) 0.033(3)
O4 0.1221(17) 0.0861(13) 0.0409(10) -0.0195(10) 0.0014(10) -0.0230(13)
C5 0.097(3) 0.341(12) 0.104(4) -0.023(6) -0.006(3) 0.121(5)
O5 0.1136(15) 0.0697(11) 0.0414(10) 0.0097(9) 0.0067(10) -0.0053(11)
C6 0.0595(14) 0.0798(18) 0.0679(19) -0.0194(15) 0.0100(13) -0.0032(13)
C7 0.0559(12) 0.0445(12) 0.0446(12) -0.0010(9) 0.0014(10) -0.0068(9)
C8 0.0511(11) 0.0501(12) 0.0347(11) 0.0013(9) -0.0012(8) -0.0079(9)
C9 0.0698(15) 0.0532(13) 0.0638(16) -0.0088(12) -0.0001(14) -0.0076(11)
C10 0.111(2) 0.0684(19) 0.104(3) -0.041(2) 0.020(2) -0.0173(18)
C11 0.0532(11) 0.0501(12) 0.0354(11) -0.0049(9) -0.0020(9) -0.0006(9)
C12 0.0618(13) 0.0641(14) 0.0368(12) -0.0040(11) 0.0027(10) -0.0004(11)
C13 0.0544(12) 0.0688(15) 0.0632(16) -0.0109(13) -0.0159(12) 0.0044(11)
C14 0.0658(13) 0.0541(13) 0.0430(13) -0.0040(10) -0.0005(10) -0.0046(10)
C15 0.0645(13) 0.0486(12) 0.0432(12) 0.0021(10) -0.0002(11) -0.0056(10)
C16 0.0689(15) 0.0749(17) 0.0591(16) 0.0050(14) 0.0116(12) 0.0057(13)
C17 0.114(2) 0.085(2) 0.0542(17) 0.0003(16) 0.0287(17) 0.0022(19)
C18 0.117(3) 0.089(2) 0.0389(14) 0.0050(14) 0.0064(16) 0.000(2)
C19 0.105(2) 0.0858(19) 0.0507(16) 0.0107(15) -0.0040(15) 0.0154(18)
C20 0.0876(18) 0.0669(16) 0.0505(15) 0.0019(13) 0.0026(13) 0.0137(14)
C21 0.172(4) 0.109(3) 0.0432(17) 0.0199(18) 0.007(2) 0.012(3)
C22 0.271(8) 0.173(5) 0.083(3) 0.040(4) -0.032(4) 0.038(6)

loop_
_atom_type_symbol
_atom_type_description
_atom_type_scat_dispersion_real
_atom_type_scat_dispersion_imag
_atom_type_scat_source
C C 0.0033 0.0016 'International Tables Vol C Tables 4.2.6.8 and 6.1.1.4'
H H 0.0000 0.0000 'International Tables Vol C Tables 4.2.6.8 and 6.1.1.4'
N N 0.0061 0.0033 'International Tables Vol C Tables 4.2.6.8 and 6.1.1.4'
O O 0.0106 0.0060 'International Tables Vol C Tables 4.2.6.8 and 6.1.1.4'

loop_
_geom_angle_atom_site_label_1
_geom_angle_atom_site_label_2
_geom_angle_atom_site_label_3
_geom_angle
O1 C1 N1 122.9(2)
O1 C1 C2 128.6(2)
N1 C1 C2 108.47(19)
C1 N1 C8 110.51(19)
C1 N1 C11 122.25(18)
C8 N1 C11 127.23(19)
C1 C2 C7 101.84(18)
C1 C2 C6 109.7(2)
C7 C2 C6 115.9(2)
C1 C2 C3 109.6(2)
C7 C2 C3 115.8(2)
C6 C2 C3 104.0(2)
C4 C3 C2 107.3(3)
C4 C3 H3A 110.3
C2 C3 H3A 110.3
C4 C3 H3B 110.3
C2 C3 H3B 110.3
H3A C3 H3B 108.5
C9 O3 C10 116.4(3)
C5 C4 C3 104.4(4)
C5 C4 H4A 99(3)
C3 C4 H4A 114(3)
C5 C4 H7A 121(2)
C3 C4 H7A 119(2)
H4A C4 H7A 98(3)
C4 C5 C6 111.4(4)
C4 C5 H5 121(5)
C6 C5 H5 109(5)
C4 C5 H5A 114(5)
C6 C5 H5A 107(4)
H5 C5 H5A 93(6)
C12 O5 C21 117.9(3)
C5 C6 C2 103.1(4)
C5 C6 H8A 111.1
C2 C6 H8A 111.1
C5 C6 H6B 111.1
C2 C6 H6B 111.1
H8A C6 H6B 109.1
C8 C7 C9 123.4(2)
C8 C7 C2 109.75(19)
C9 C7 C2 126.8(2)
C7 C8 N1 109.4(2)
C7 C8 C13 130.5(2)
N1 C8 C13 120.1(2)
O2 C9 O3 121.6(3)
O2 C9 C7 126.6(3)
O3 C9 C7 111.8(2)
O3 C10 H10A 109.5
O3 C10 H10B 109.5
H10A C10 H10B 109.5
O3 C10 H10C 109.5
H10A C10 H10C 109.5
H10B C10 H10C 109.5
N1 C11 C14 113.12(19)
N1 C11 C12 110.38(19)
C14 C11 C12 110.78(19)
N1 C11 H11 107.4
C14 C11 H11 107.4
C12 C11 H11 107.4
O4 C12 O5 125.1(2)
O4 C12 C11 122.6(2)
O5 C12 C11 112.2(2)
C8 C13 H13A 109.5
C8 C13 H13B 109.5
H13A C13 H13B 109.5
C8 C13 H13C 109.5
H13A C13 H13C 109.5
H13B C13 H13C 109.5
C15 C14 C11 112.0(2)
C15 C14 H14A 109.2
C11 C14 H14A 109.2
C15 C14 H14B 109.2
C11 C14 H14B 109.2
H14A C14 H14B 107.9
C16 C15 C20 118.0(3)
C16 C15 C14 121.6(3)
C20 C15 C14 120.4(2)
C15 C16 C17 121.6(3)
C15 C16 H16 119.2
C17 C16 H16 119.2
C18 C17 C16 119.7(3)
C18 C17 H17 120.2
C16 C17 H17 120.2
C19 C18 C17 120.2(3)
C19 C18 H18 119.9
C17 C18 H18 119.9
C18 C19 C20 120.1(3)
C18 C19 H19 120.0
C20 C19 H19 120.0
C15 C20 C19 120.5(3)
C15 C20 H20 119.8
C19 C20 H20 119.8
C22 C21 O5 110.3(4)
C22 C21 H21A 109.6
O5 C21 H21A 109.6
C22 C21 H21B 109.6
O5 C21 H21B 109.6
H21A C21 H21B 108.1
C21 C22 H22A 109.5
C21 C22 H22B 109.5
H22A C22 H22B 109.5
C21 C22 H22C 109.5
H22A C22 H22C 109.5
H22B C22 H22C 109.5

loop_
_geom_bond_atom_site_label_1
_geom_bond_atom_site_label_2
_geom_bond_distance
C1 O1 1.220(3)
C1 N1 1.375(3)
C1 C2 1.504(4)
N1 C8 1.409(3)
N1 C11 1.456(3)
C2 C7 1.512(4)
C2 C6 1.556(4)
C2 C3 1.558(4)
O2 C9 1.191(4)
C3 C4 1.457(7)
C3 H3A 0.9700
C3 H3B 0.9700
O3 C9 1.345(3)
O3 C10 1.436(4)
C4 C5 1.433(10)
C4 H4A 1.27(7)
C4 H7A 1.13(4)
O4 C12 1.202(3)
C5 C6 1.523(8)
C5 H5 0.73(5)
C5 H5A 0.94(7)
O5 C12 1.317(3)
O5 C21 1.461(4)
C6 H8A 0.9700
C6 H6B 0.9700
C7 C8 1.356(3)
C7 C9 1.455(4)
C8 C13 1.476(4)
C10 H10A 0.9600
C10 H10B 0.9600
C10 H10C 0.9600
C11 C14 1.531(3)
C11 C12 1.532(4)
C11 H11 0.9800
C13 H13A 0.9600
C13 H13B 0.9600
C13 H13C 0.9600
C14 C15 1.503(4)
C14 H14A 0.9700
C14 H14B 0.9700
C15 C16 1.372(4)
C15 C20 1.383(4)
C16 C17 1.382(5)
C16 H16 0.9300
C17 C18 1.368(5)
C17 H17 0.9300
C18 C19 1.357(5)
C18 H18 0.9300
C19 C20 1.395(4)
C19 H19 0.9300
C20 H20 0.9300
C21 C22 1.412(8)
C21 H21A 0.9700
C21 H21B 0.9700
C22 H22A 0.9600
C22 H22B 0.9600
C22 H22C 0.9600
